data_2208584
loop_
_publ_author_name
'Chan, Kam Seng'
'Zakaria, Zuriati'
'Malek, Sri N. A.'
'Yamin, Bohari M.'

_publ_section_title
;5,9,14-Trimethyl-4,12-dioxatricyclo[9.3.0.0^3,5^]tetradeca-1(11),8,13-trien-2-one
 (zederone)
;
_journal_coeditor_code DN2014
_journal_issue 4
_journal_name_full 'Acta Crystallographica Section E'
_journal_page_first o1546
_journal_page_last o1547
_journal_paper_doi 10.1107/S1600536806010221
_journal_volume 62
_journal_year 2006
_chemical_formula_iupac 'C15 H18 O3'
_chemical_formula_moiety 'C15 H18 O3'
_chemical_formula_sum 'C15 H18 O3'
_chemical_formula_weight 246.29
_chemical_melting_point 427
_chemical_name_common Zederone
_chemical_name_systematic
;
5,9,14-Trimethyl-4,12-dioxa-tricyclo[9.3.0.0^3,5^]tetradeca-1(11),8,13-trien-
2-one
;
_space_group_IT_number 19
_symmetry_cell_setting orthorhombic
_symmetry_space_group_name_Hall 'P 2ac 2ab'
_symmetry_space_group_name_H-M 'P 21 21 21'
_atom_sites_solution_hydrogens geom
_atom_sites_solution_primary direct
_atom_sites_solution_secondary difmap
_audit_creation_method SHELXL-97
_cell_angle_alpha 90.00
_cell_angle_beta 90.00
_cell_angle_gamma 90.00
_cell_formula_units_Z 4
_cell_length_a 9.672(2)
_cell_length_b 11.414(3)
_cell_length_c 11.656(3)
_cell_measurement_reflns_used 4030
_cell_measurement_temperature 298(2)
_cell_measurement_theta_max 26.0
_cell_measurement_theta_min 2.5
_cell_volume 1286.8(5)
_computing_cell_refinement 'SAINT (Bruker, 2000)'
_computing_data_collection 'SMART (Bruker, 2000)'
_computing_data_reduction SAINT
_computing_molecular_graphics 'ORTEP-3 for Windows (Farrugia, 1997)'
_computing_publication_material SHELXL97
_computing_structure_refinement 'SHELXL97 (Sheldrick, 1997a)'
_computing_structure_solution 'SHELXTL (Sheldrick, 1997b)'
_diffrn_ambient_temperature 298(2)
_diffrn_detector_area_resol_mean 83.66
_diffrn_measured_fraction_theta_full 0.999
_diffrn_measured_fraction_theta_max 0.999
_diffrn_measurement_device_type
;
Bruker SMART APEX area-detector diffractometer
;
_diffrn_measurement_method '\w scan'
_diffrn_radiation_monochromator graphite
_diffrn_radiation_source 'fine-focus sealed tube'
_diffrn_radiation_type MoK\a
_diffrn_radiation_wavelength 0.71073
_diffrn_reflns_av_R_equivalents 0.0193
_diffrn_reflns_av_sigmaI/netI 0.0147
_diffrn_reflns_limit_h_max 11
_diffrn_reflns_limit_h_min -10
_diffrn_reflns_limit_k_max 13
_diffrn_reflns_limit_k_min -14
_diffrn_reflns_limit_l_max 11
_diffrn_reflns_limit_l_min -14
_diffrn_reflns_number 7096
_diffrn_reflns_theta_full 25.99
_diffrn_reflns_theta_max 26.0
_diffrn_reflns_theta_min 2.5
_diffrn_standards_decay_% 0
_diffrn_standards_interval_time 0
_diffrn_standards_number 0
_exptl_absorpt_coefficient_mu 0.087
_exptl_absorpt_correction_T_max 0.971
_exptl_absorpt_correction_T_min 0.958
_exptl_absorpt_correction_type multi-scan
_exptl_absorpt_process_details '(SADABS; Bruker, 2000)'
_exptl_crystal_colour colourless
_exptl_crystal_density_diffrn 1.271
_exptl_crystal_density_method 'not measured'
_exptl_crystal_description block
_exptl_crystal_F_000 528
_exptl_crystal_size_max 0.45
_exptl_crystal_size_mid 0.40
_exptl_crystal_size_min 0.40
_refine_diff_density_max 0.130
_refine_diff_density_min -0.111
_refine_ls_extinction_method none
_refine_ls_goodness_of_fit_ref 1.075
_refine_ls_hydrogen_treatment constr
_refine_ls_matrix_type full
_refine_ls_number_parameters 166
_refine_ls_number_reflns 1465
_refine_ls_number_restraints 0
_refine_ls_restrained_S_all 1.075
_refine_ls_R_factor_all 0.0362
_refine_ls_R_factor_gt 0.0340
_refine_ls_shift/su_max 0.006
_refine_ls_shift/su_mean 0.000
_refine_ls_structure_factor_coef Fsqd
_refine_ls_weighting_details 'calc w=1/[\s^2^(Fo^2^)+(0.0637P)^2^+0.0797P] where P=(Fo^2^+2Fc^2^)/3'
_refine_ls_weighting_scheme calc
_refine_ls_wR_factor_gt 0.0945
_refine_ls_wR_factor_ref 0.0966
_reflns_number_gt 1374
_reflns_number_total 1465
_reflns_threshold_expression I>2\s(I)
_cod_data_source_file dn2014.cif
_cod_data_source_block I
_cod_depositor_comments
;
The following automatic conversions were performed:
'_symmetry_cell_setting' value 'Orthorhombic' changed to 'orthorhombic'
according to '/home/saulius/struct/CIF-dictionaries/cif_core.dic'
dictionary named 'cif_core.dic' version 2.4.1 from 2010-06-29.

Automatic conversion script
Id: cif_fix_enum 1527 2010-12-29 10:47:43Z saulius 

The following automatic conversions were performed:

'_symmetry_cell_setting' value 'Orthorhombic' changed to
'orthorhombic' according to
/home/saulius/struct/CIF-dictionaries/cif_core.dic dictionary named
'cif_core.dic' version 2.4.1 from 2010-06-29.

Automatic conversion script
Id: cif_fix_values 1715 2011-07-08 13:25:40Z adriana 
;
_cod_original_cell_volume 1286.7(5)
_cod_database_code 2208584
_cod_database_fobs_code 2208584

loop_
_symmetry_equiv_pos_as_xyz
'x, y, z'
'-x+1/2, -y, z+1/2'
'-x, y+1/2, -z+1/2'
'x+1/2, -y+1/2, -z'

loop_
_atom_site_type_symbol
_atom_site_label
_atom_site_fract_x
_atom_site_fract_y
_atom_site_fract_z
_atom_site_U_iso_or_equiv
_atom_site_adp_type
_atom_site_calc_flag
_atom_site_refinement_flags
_atom_site_occupancy
O O1 1.24928(14) 0.65309(14) 0.62695(13) 0.0621(4) Uani d . 1
O O2 0.65713(14) 0.59008(14) 0.52543(13) 0.0627(4) Uani d . 1
O O3 0.87601(16) 0.43313(14) 0.53685(15) 0.0670(4) Uani d . 1
C C1 1.2779(2) 0.5632(2) 0.55294(19) 0.0615(5) Uani d . 1
H H1 1.3663 0.5432 0.5285 0.074 Uiso calc R 1
C C2 1.1622(2) 0.50749(19) 0.51999(17) 0.0552(5) Uani d . 1
C C3 1.04958(19) 0.56991(17) 0.57570(16) 0.0481(4) Uani d . 1
C C4 1.10880(19) 0.65876(18) 0.63944(17) 0.0508(4) Uani d . 1
C C5 1.0654(2) 0.75558(17) 0.71650(19) 0.0572(5) Uani d . 1
H H5A 1.0527 0.8257 0.6708 0.069 Uiso calc R 1
H H5B 1.1396 0.7709 0.7705 0.069 Uiso calc R 1
C C6 0.9348(2) 0.73302(15) 0.78296(16) 0.0488(4) Uani d . 1
C C7 0.8225(2) 0.79587(17) 0.76167(17) 0.0538(5) Uani d . 1
H H7 0.8353 0.8645 0.7201 0.065 Uiso calc R 1
C C8 0.6769(2) 0.76862(19) 0.79717(19) 0.0597(5) Uani d . 1
H H8A 0.6310 0.8392 0.8235 0.072 Uiso calc R 1
H H8B 0.6768 0.7121 0.8593 0.072 Uiso calc R 1
C C9 0.6012(2) 0.71827(18) 0.6925(2) 0.0586(5) Uani d . 1
H H9A 0.5065 0.7005 0.7134 0.070 Uiso calc R 1
H H9B 0.5991 0.7768 0.6321 0.070 Uiso calc R 1
C C10 0.66979(19) 0.60867(17) 0.64762(16) 0.0499(4) Uani d . 1
C C11 0.78984(18) 0.62309(17) 0.56959(16) 0.0492(4) Uani d . 1
H H11 0.8177 0.7042 0.5545 0.059 Uiso calc R 1
C C12 0.90320(19) 0.53363(17) 0.56105(15) 0.0481(4) Uani d . 1
C C13 1.1541(2) 0.4075(2) 0.4392(2) 0.0736(7) Uani d . 1
H H13A 1.1092 0.4322 0.3698 0.110 Uiso calc R 1
H H13B 1.1022 0.3451 0.4737 0.110 Uiso calc R 1
H H13C 1.2457 0.3805 0.4218 0.110 Uiso calc R 1
C C14 0.9438(2) 0.63585(19) 0.86952(19) 0.0624(5) Uani d . 1
H H14A 0.8552 0.6252 0.9052 0.094 Uiso calc R 1
H H14B 1.0110 0.6556 0.9269 0.094 Uiso calc R 1
H H14C 0.9708 0.5647 0.8318 0.094 Uiso calc R 1
C C15 0.6513(2) 0.49939(17) 0.7177(2) 0.0622(5) Uani d . 1
H H15A 0.5544 0.4845 0.7284 0.093 Uiso calc R 1
H H15B 0.6948 0.5095 0.7911 0.093 Uiso calc R 1
H H15C 0.6928 0.4343 0.6785 0.093 Uiso calc R 1

loop_
_atom_site_aniso_label
_atom_site_aniso_U_11
_atom_site_aniso_U_22
_atom_site_aniso_U_33
_atom_site_aniso_U_12
_atom_site_aniso_U_13
_atom_site_aniso_U_23
O1 0.0423(7) 0.0733(9) 0.0706(9) -0.0105(7) -0.0017(7) 0.0108(8)
O2 0.0520(8) 0.0773(10) 0.0590(8) 0.0032(7) -0.0208(7) -0.0078(7)
O3 0.0545(8) 0.0644(9) 0.0822(10) -0.0039(7) 0.0008(7) -0.0221(8)
C1 0.0433(10) 0.0756(13) 0.0655(13) 0.0060(9) 0.0046(10) 0.0142(11)
C2 0.0480(9) 0.0678(12) 0.0498(9) 0.0082(10) -0.0006(9) 0.0118(9)
C3 0.0466(9) 0.0555(10) 0.0421(8) -0.0005(8) 0.0013(8) 0.0076(8)
C4 0.0408(9) 0.0583(10) 0.0533(10) -0.0090(8) -0.0006(8) 0.0110(9)
C5 0.0552(12) 0.0527(10) 0.0636(12) -0.0149(9) -0.0040(10) 0.0007(10)
C6 0.0513(10) 0.0459(9) 0.0494(10) -0.0076(8) -0.0066(8) -0.0009(8)
C7 0.0600(11) 0.0434(8) 0.0579(10) -0.0034(9) -0.0091(10) -0.0015(8)
C8 0.0524(10) 0.0565(11) 0.0704(12) 0.0104(9) -0.0090(10) -0.0068(9)
C9 0.0447(10) 0.0585(11) 0.0728(13) 0.0067(9) -0.0115(10) -0.0008(10)
C10 0.0378(8) 0.0554(10) 0.0566(10) -0.0009(8) -0.0111(8) -0.0017(8)
C11 0.0464(10) 0.0542(10) 0.0471(9) -0.0018(8) -0.0113(8) 0.0022(8)
C12 0.0470(9) 0.0560(11) 0.0414(9) -0.0032(8) -0.0008(8) -0.0023(8)
C13 0.0586(13) 0.0949(17) 0.0673(13) 0.0184(13) 0.0041(11) -0.0125(13)
C14 0.0521(11) 0.0720(13) 0.0631(12) 0.0048(10) -0.0010(10) 0.0147(11)
C15 0.0495(10) 0.0564(11) 0.0809(14) -0.0041(9) 0.0059(10) 0.0025(10)

loop_
_atom_type_symbol
_atom_type_description
_atom_type_scat_dispersion_real
_atom_type_scat_dispersion_imag
_atom_type_scat_source
C C 0.0033 0.0000 'International Tables Vol C Tables 4.2.6.8 and 6.1.1.4'
H H 0.0000 0.0000 'International Tables Vol C Tables 4.2.6.8 and 6.1.1.4'
O O 0.0106 0.0000 'International Tables Vol C Tables 4.2.6.8 and 6.1.1.4'

loop_
_geom_angle_atom_site_label_1
_geom_angle_atom_site_label_2
_geom_angle_atom_site_label_3
_geom_angle
C4 O1 C1 107.65(17)
C11 O2 C10 62.07(12)
C2 C1 O1 111.53(18)
C2 C1 H1 124.2
O1 C1 H1 124.2
C1 C2 C3 105.31(19)
C1 C2 C13 126.19(19)
C3 C2 C13 128.43(19)
C4 C3 C2 106.80(17)
C4 C3 C12 131.45(18)
C2 C3 C12 121.74(17)
O1 C4 C3 108.66(19)
O1 C4 C5 112.35(18)
C3 C4 C5 138.99(18)
C4 C5 C6 114.93(16)
C4 C5 H5A 108.5
C6 C5 H5A 108.5
C4 C5 H5B 108.5
C6 C5 H5B 108.5
H5A C5 H5B 107.5
C7 C6 C14 124.93(19)
C7 C6 C5 119.97(18)
C14 C6 C5 115.10(17)
C6 C7 C8 127.27(19)
C6 C7 H7 116.4
C8 C7 H7 116.4
C7 C8 C9 107.82(18)
C7 C8 H8A 110.1
C9 C8 H8A 110.1
C7 C8 H8B 110.1
C9 C8 H8B 110.1
H8A C8 H8B 108.5
C10 C9 C8 112.10(17)
C10 C9 H9A 109.2
C8 C9 H9A 109.2
C10 C9 H9B 109.2
C8 C9 H9B 109.2
H9A C9 H9B 107.9
O2 C10 C11 58.58(11)
O2 C10 C15 113.85(17)
C11 C10 C15 121.25(17)
O2 C10 C9 115.20(17)
C11 C10 C9 117.66(18)
C15 C10 C9 116.58(18)
O2 C11 C10 59.35(12)
O2 C11 C12 116.83(16)
C10 C11 C12 122.45(17)
O2 C11 H11 115.5
C10 C11 H11 115.5
C12 C11 H11 115.5
O3 C12 C3 119.89(18)
O3 C12 C11 120.09(18)
C3 C12 C11 119.93(16)
C2 C13 H13A 109.5
C2 C13 H13B 109.5
H13A C13 H13B 109.5
C2 C13 H13C 109.5
H13A C13 H13C 109.5
H13B C13 H13C 109.5
C6 C14 H14A 109.5
C6 C14 H14B 109.5
H14A C14 H14B 109.5
C6 C14 H14C 109.5
H14A C14 H14C 109.5
H14B C14 H14C 109.5
C10 C15 H15A 109.5
C10 C15 H15B 109.5
H15A C15 H15B 109.5
C10 C15 H15C 109.5
H15A C15 H15C 109.5
H15B C15 H15C 109.5

loop_
_geom_bond_atom_site_label_1
_geom_bond_atom_site_label_2
_geom_bond_distance
O1 C4 1.368(2)
O1 C1 1.369(3)
O2 C11 1.433(2)
O2 C10 1.445(2)
O3 C12 1.210(2)
C1 C2 1.343(3)
C1 H1 0.9300
C2 C3 1.455(3)
C2 C13 1.482(3)
C3 C4 1.381(3)
C3 C12 1.485(3)
C4 C5 1.485(3)
C5 C6 1.504(3)
C5 H5A 0.9700
C5 H5B 0.9700
C6 C7 1.326(3)
C6 C14 1.502(3)
C7 C8 1.500(3)
C7 H7 0.9300
C8 C9 1.535(3)
C8 H8A 0.9700
C8 H8B 0.9700
C9 C10 1.509(3)
C9 H9A 0.9700
C9 H9B 0.9700
C10 C11 1.484(3)
C10 C15 1.502(3)
C11 C12 1.502(3)
C11 H11 0.9800
C13 H13A 0.9600
C13 H13B 0.9600
C13 H13C 0.9600
C14 H14A 0.9600
C14 H14B 0.9600
C14 H14C 0.9600
C15 H15A 0.9600
C15 H15B 0.9600
C15 H15C 0.9600

loop_
_cod_related_entry_id
_cod_related_entry_database
_cod_related_entry_code
1 ChemSpider 30654939
